data_7121095
loop_
_publ_author_name
'Yang, Jianguo'
'Mo, Hanjie'
'Wu, Haijian'
'Cao, Dongdong'
'Pan, Chengmin'
'Wang, Zhiming'

_publ_section_title
;
 An elimination/Heck coupling/allylation cascade reaction: synthesis of
 2,3-dihydrobenzofurans from allenoate adducts.
;
_journal_issue 10
_journal_name_full 'Chemical communications (Cambridge, England)'
_journal_page_first 1213
_journal_page_last 1216
_journal_paper_doi 10.1039/c7cc07435b
_journal_volume 54
_journal_year 2018
_chemical_formula_sum 'C19 H18 O3'
_chemical_formula_weight 294.33
_space_group_crystal_system triclinic
_space_group_IT_number 2
_space_group_name_Hall '-P 1'
_space_group_name_H-M_alt 'P -1'
_symmetry_space_group_name_Hall '-P 1'
_symmetry_space_group_name_H-M 'P -1'
_atom_sites_solution_hydrogens geom
_audit_creation_method SHELXL-2016/6
_audit_update_record
;
2017-09-22 deposited with the CCDC.
2018-01-02 downloaded from the CCDC.
;
_cell_angle_alpha 90.537(11)
_cell_angle_beta 106.826(9)
_cell_angle_gamma 94.317(8)
_cell_formula_units_Z 2
_cell_length_a 6.776(2)
_cell_length_b 10.643(3)
_cell_length_c 11.371(4)
_cell_measurement_reflns_used 636
_cell_measurement_temperature 296(2)
_cell_measurement_theta_max 22.87
_cell_measurement_theta_min 3.15
_cell_volume 782.3(4)
_computing_cell_refinement 'Bruker SMART'
_computing_data_collection 'Bruker SMART'
_computing_data_reduction 'Bruker SAINT'
_computing_molecular_graphics 'Bruker SHELXTL'
_computing_publication_material 'Bruker SHELXTL'
_computing_structure_refinement 'SHELXL-2016/6 (Sheldrick, 2016)'
_computing_structure_solution 'Bruker SHELXTL'
_diffrn_ambient_temperature 296(2)
_diffrn_measured_fraction_theta_full 0.989
_diffrn_measured_fraction_theta_max 0.947
_diffrn_measurement_device_type 'CCD area detector'
_diffrn_measurement_method 'phi and omega scans'
_diffrn_radiation_source 'sealed tube'
_diffrn_radiation_type MoK\a
_diffrn_radiation_wavelength 0.71073
_diffrn_reflns_av_R_equivalents 0.0478
_diffrn_reflns_av_unetI/netI 0.1202
_diffrn_reflns_Laue_measured_fraction_full 0.989
_diffrn_reflns_Laue_measured_fraction_max 0.947
_diffrn_reflns_limit_h_max 7
_diffrn_reflns_limit_h_min -8
_diffrn_reflns_limit_k_max 13
_diffrn_reflns_limit_k_min -11
_diffrn_reflns_limit_l_max 14
_diffrn_reflns_limit_l_min -9
_diffrn_reflns_number 5206
_diffrn_reflns_point_group_measured_fraction_full 0.989
_diffrn_reflns_point_group_measured_fraction_max 0.947
_diffrn_reflns_theta_full 25.242
_diffrn_reflns_theta_max 27.540
_diffrn_reflns_theta_min 1.872
_exptl_absorpt_coefficient_mu 0.084
_exptl_crystal_colour colorless
_exptl_crystal_density_diffrn 1.250
_exptl_crystal_description block
_exptl_crystal_F_000 312
_exptl_crystal_size_max 0.210
_exptl_crystal_size_mid 0.200
_exptl_crystal_size_min 0.190
_refine_diff_density_max 0.227
_refine_diff_density_min -0.218
_refine_diff_density_rms 0.059
_refine_ls_extinction_method none
_refine_ls_goodness_of_fit_ref 0.875
_refine_ls_hydrogen_treatment constr
_refine_ls_matrix_type full
_refine_ls_number_parameters 200
_refine_ls_number_reflns 3410
_refine_ls_number_restraints 1
_refine_ls_restrained_S_all 0.874
_refine_ls_R_factor_all 0.1633
_refine_ls_R_factor_gt 0.0586
_refine_ls_shift/su_max 0.000
_refine_ls_shift/su_mean 0.000
_refine_ls_structure_factor_coef Fsqd
_refine_ls_weighting_details 'w=1/[\s^2^(Fo^2^)+(0.0908P)^2^+0.0897P] where P=(Fo^2^+2Fc^2^)/3'
_refine_ls_weighting_scheme calc
_refine_ls_wR_factor_gt 0.1347
_refine_ls_wR_factor_ref 0.2079
_reflns_Friedel_coverage 0.000
_reflns_number_gt 1368
_reflns_number_total 3410
_reflns_threshold_expression 'I > 2\s(I)'
_cod_data_source_file c7cc07435b2.cif
_cod_data_source_block tp
_cod_depositor_comments 'Adding full bibliography for 7121095.cif.'
_cod_original_cell_volume 782.2(5)
_cod_database_code 7121095
_shelx_shelxl_version_number 2016/6
_shelx_space_group_comment
;
The symmetry employed for this shelxl refinement is uniquely defined
by the following loop, which should always be used as a source of
symmetry information in preference to the above space-group names.
They are only intended as comments.
;
_shelx_estimated_absorpt_t_min 0.983
_shelx_estimated_absorpt_t_max 0.984

loop_
_space_group_symop_operation_xyz
'x, y, z'
'-x, -y, -z'

loop_
_atom_site_label
_atom_site_type_symbol
_atom_site_fract_x
_atom_site_fract_y
_atom_site_fract_z
_atom_site_U_iso_or_equiv
_atom_site_adp_type
_atom_site_occupancy
_atom_site_site_symmetry_order
_atom_site_calc_flag
_atom_site_refinement_flags_posn
_atom_site_refinement_flags_adp
C1 C 0.0897(4) 0.5207(3) 0.3126(3) 0.0444(8) Uani 1 1 d . .
H1 H 0.085063 0.595711 0.362046 0.053 Uiso 1 1 calc R U
C2 C 0.3058(5) 0.5208(3) 0.2964(3) 0.0563(10) Uani 1 1 d . .
H2A H 0.299207 0.514279 0.210222 0.068 Uiso 1 1 calc R U
H2B H 0.390951 0.596504 0.333139 0.068 Uiso 1 1 calc R U
C3 C 0.3877(5) 0.4057(3) 0.3630(3) 0.0446(8) Uani 1 1 d . .
C4 C 0.5706(5) 0.3526(4) 0.3796(3) 0.0601(10) Uani 1 1 d . .
H4 H 0.672416 0.389408 0.347932 0.072 Uiso 1 1 calc R U
C5 C 0.6014(6) 0.2425(4) 0.4448(4) 0.0680(11) Uani 1 1 d . U
H5 H 0.725892 0.205856 0.457522 0.082 Uiso 1 1 calc R U
C6 C 0.4517(5) 0.1873(3) 0.4904(4) 0.0606(10) Uani 1 1 d . U
H6 H 0.476033 0.113824 0.534136 0.073 Uiso 1 1 calc R U
C7 C 0.2640(5) 0.2391(3) 0.4724(3) 0.0529(9) Uani 1 1 d . .
H7 H 0.161100 0.202363 0.503167 0.064 Uiso 1 1 calc R U
C8 C 0.2373(4) 0.3475(3) 0.4068(3) 0.0394(8) Uani 1 1 d . .
C9 C -0.0860(5) 0.5179(3) 0.1961(3) 0.0469(9) Uani 1 1 d . .
C10 C -0.2044(5) 0.6125(3) 0.1554(3) 0.0530(9) Uani 1 1 d . .
H10 H -0.315410 0.593772 0.085517 0.064 Uiso 1 1 calc R U
C11 C -0.1829(5) 0.7432(3) 0.2065(3) 0.0532(9) Uani 1 1 d . .
C12 C -0.3630(6) 0.8058(3) 0.1854(4) 0.0602(10) Uani 1 1 d . .
H12 H -0.490968 0.764990 0.144068 0.072 Uiso 1 1 calc R U
C13 C -0.3479(7) 0.9300(4) 0.2270(4) 0.0782(13) Uani 1 1 d . .
H13 H -0.467642 0.971966 0.213416 0.094 Uiso 1 1 calc R U
C14 C -0.1636(7) 0.9917(4) 0.2868(4) 0.0734(12) Uani 1 1 d . .
H14 H -0.157906 1.074367 0.315575 0.088 Uiso 1 1 calc R U
C15 C 0.0163(7) 0.9316(3) 0.3050(4) 0.0707(12) Uani 1 1 d . .
H15 H 0.143656 0.974300 0.344261 0.085 Uiso 1 1 calc R U
C16 C 0.0061(6) 0.8076(3) 0.2646(3) 0.0579(10) Uani 1 1 d . .
H16 H 0.127132 0.767245 0.276505 0.069 Uiso 1 1 calc R U
C17 C -0.1401(5) 0.4001(3) 0.1178(3) 0.0541(10) Uani 1 1 d . .
C18 C -0.0099(6) 0.2139(3) 0.0665(4) 0.0661(11) Uani 1 1 d . .
H18A H -0.052486 0.230212 -0.020636 0.079 Uiso 1 1 calc R U
H18B H -0.115149 0.156911 0.084580 0.079 Uiso 1 1 calc R U
C19 C 0.1937(6) 0.1576(4) 0.1015(4) 0.0760(12) Uani 1 1 d . .
H19A H 0.293188 0.211251 0.076065 0.114 Uiso 1 1 calc R U
H19B H 0.178571 0.075950 0.061884 0.114 Uiso 1 1 calc R U
H19C H 0.240277 0.149501 0.189040 0.114 Uiso 1 1 calc R U
O1 O 0.0605(3) 0.40834(18) 0.3817(2) 0.0463(6) Uani 1 1 d . .
O2 O 0.0183(3) 0.3302(2) 0.1379(2) 0.0582(7) Uani 1 1 d . .
O3 O -0.3024(4) 0.3718(3) 0.0436(3) 0.0998(12) Uani 1 1 d . .

loop_
_atom_site_aniso_label
_atom_site_aniso_U_11
_atom_site_aniso_U_22
_atom_site_aniso_U_33
_atom_site_aniso_U_23
_atom_site_aniso_U_13
_atom_site_aniso_U_12
C1 0.0415(18) 0.0407(17) 0.045(2) -0.0012(15) 0.0035(15) 0.0043(13)
C2 0.045(2) 0.056(2) 0.058(2) 0.0010(18) 0.0014(17) -0.0056(15)
C3 0.0327(16) 0.0523(18) 0.044(2) -0.0041(16) 0.0046(15) 0.0028(13)
C4 0.0308(18) 0.094(3) 0.055(2) -0.008(2) 0.0114(16) 0.0062(17)
C5 0.049(2) 0.085(3) 0.066(3) -0.009(2) 0.0036(17) 0.0311(17)
C6 0.057(2) 0.057(2) 0.056(2) -0.0076(17) -0.0059(16) 0.0184(16)
C7 0.051(2) 0.0483(19) 0.055(2) -0.0013(17) 0.0076(17) 0.0049(15)
C8 0.0291(16) 0.0436(17) 0.0416(19) -0.0068(15) 0.0039(14) 0.0057(12)
C9 0.0384(17) 0.0467(18) 0.048(2) -0.0048(16) 0.0014(15) 0.0015(14)
C10 0.053(2) 0.0502(19) 0.047(2) 0.0002(16) -0.0016(17) 0.0097(15)
C11 0.057(2) 0.0476(19) 0.047(2) 0.0034(17) 0.0010(17) 0.0112(15)
C12 0.058(2) 0.064(2) 0.056(2) 0.0068(19) 0.0087(19) 0.0183(17)
C13 0.097(3) 0.065(3) 0.078(3) 0.005(2) 0.027(3) 0.039(2)
C14 0.103(4) 0.051(2) 0.065(3) -0.003(2) 0.023(3) 0.013(2)
C15 0.077(3) 0.052(2) 0.070(3) -0.003(2) 0.002(2) 0.0015(19)
C16 0.064(2) 0.046(2) 0.057(2) 0.0021(17) 0.0073(19) 0.0078(16)
C17 0.047(2) 0.053(2) 0.051(2) -0.0033(17) -0.0035(17) 0.0051(16)
C18 0.082(3) 0.052(2) 0.055(3) -0.0117(19) 0.005(2) 0.0092(18)
C19 0.085(3) 0.069(3) 0.075(3) -0.005(2) 0.022(2) 0.026(2)
O1 0.0316(11) 0.0524(13) 0.0538(15) 0.0059(11) 0.0094(10) 0.0081(9)
O2 0.0550(14) 0.0508(13) 0.0593(17) -0.0151(12) 0.0005(12) 0.0109(11)
O3 0.0724(19) 0.0773(18) 0.111(3) -0.0355(18) -0.0354(19) 0.0181(14)

loop_
_atom_type_symbol
_atom_type_description
_atom_type_scat_dispersion_real
_atom_type_scat_dispersion_imag
_atom_type_scat_source
C C 0.0033 0.0016 'International Tables Vol C Tables 4.2.6.8 and 6.1.1.4'
H H 0.0000 0.0000 'International Tables Vol C Tables 4.2.6.8 and 6.1.1.4'
O O 0.0106 0.0060 'International Tables Vol C Tables 4.2.6.8 and 6.1.1.4'

loop_
_geom_angle_atom_site_label_1
_geom_angle_atom_site_label_2
_geom_angle_atom_site_label_3
_geom_angle
O1 C1 C9 108.4(2)
O1 C1 C2 106.8(2)
C9 C1 C2 115.8(3)
O1 C1 H1 108.5
C9 C1 H1 108.5
C2 C1 H1 108.5
C3 C2 C1 102.9(3)
C3 C2 H2A 111.2
C1 C2 H2A 111.2
C3 C2 H2B 111.2
C1 C2 H2B 111.2
H2A C2 H2B 109.1
C4 C3 C8 119.6(3)
C4 C3 C2 131.7(3)
C8 C3 C2 108.6(3)
C3 C4 C5 118.6(4)
C3 C4 H4 120.7
C5 C4 H4 120.7
C6 C5 C4 121.0(3)
C6 C5 H5 119.5
C4 C5 H5 119.5
C5 C6 C7 120.9(3)
C5 C6 H6 119.6
C7 C6 H6 119.6
C8 C7 C6 116.8(3)
C8 C7 H7 121.6
C6 C7 H7 121.6
O1 C8 C3 113.8(3)
O1 C8 C7 123.2(3)
C3 C8 C7 123.0(3)
C10 C9 C17 115.5(3)
C10 C9 C1 125.7(3)
C17 C9 C1 118.8(3)
C9 C10 C11 128.8(3)
C9 C10 H10 115.6
C11 C10 H10 115.6
C16 C11 C12 119.3(3)
C16 C11 C10 123.3(3)
C12 C11 C10 117.2(3)
C13 C12 C11 118.9(4)
C13 C12 H12 120.6
C11 C12 H12 120.6
C14 C13 C12 121.7(4)
C14 C13 H13 119.1
C12 C13 H13 119.1
C13 C14 C15 119.8(4)
C13 C14 H14 120.1
C15 C14 H14 120.1
C14 C15 C16 119.7(4)
C14 C15 H15 120.1
C16 C15 H15 120.1
C15 C16 C11 120.5(4)
C15 C16 H16 119.8
C11 C16 H16 119.8
O3 C17 O2 123.0(3)
O3 C17 C9 125.6(3)
O2 C17 C9 111.3(3)
O2 C18 C19 106.7(3)
O2 C18 H18A 110.4
C19 C18 H18A 110.4
O2 C18 H18B 110.4
C19 C18 H18B 110.4
H18A C18 H18B 108.6
C18 C19 H19A 109.5
C18 C19 H19B 109.5
H19A C19 H19B 109.5
C18 C19 H19C 109.5
H19A C19 H19C 109.5
H19B C19 H19C 109.5
C8 O1 C1 107.8(2)
C17 O2 C18 117.6(3)

loop_
_geom_bond_atom_site_label_1
_geom_bond_atom_site_label_2
_geom_bond_distance
C1 O1 1.469(4)
C1 C9 1.502(4)
C1 C2 1.527(4)
C1 H1 0.9800
C2 C3 1.503(4)
C2 H2A 0.9700
C2 H2B 0.9700
C3 C4 1.364(4)
C3 C8 1.370(4)
C4 C5 1.389(5)
C4 H4 0.9300
C5 C6 1.365(6)
C5 H5 0.9300
C6 C7 1.386(5)
C6 H6 0.9300
C7 C8 1.373(4)
C7 H7 0.9300
C8 O1 1.363(3)
C9 C10 1.336(4)
C9 C17 1.490(5)
C10 C11 1.483(5)
C10 H10 0.9300
C11 C16 1.384(5)
C11 C12 1.395(5)
C12 C13 1.385(5)
C12 H12 0.9300
C13 C14 1.353(6)
C13 H13 0.9300
C14 C15 1.383(5)
C14 H14 0.9300
C15 C16 1.383(5)
C15 H15 0.9300
C16 H16 0.9300
C17 O3 1.192(4)
C17 O2 1.319(4)
C18 O2 1.443(4)
C18 C19 1.494(5)
C18 H18A 0.9700
C18 H18B 0.9700
C19 H19A 0.9600
C19 H19B 0.9600
C19 H19C 0.9600
